data_4031122
loop_
_publ_author_name
'Brennan, M\'eabh B'
'Csatayov\'a, Krist\'ina'
'Davies, Stephen G.'
'Fletcher, Ai M.'
'Green, William D.'
'Lee, James A.'
'Roberts, Paul M.'
'Russell, Angela J.'
'Thomson, James E.'

_publ_section_title
;
 Syntheses of Dihydroconduramines (+-)-B-1, (+-)-E-1, and (+-)-F-1 via
 Diastereoselective Epoxidation of N-Protected 4-Aminocyclohex-2-en-1-ols.
;
_journal_issue 13
_journal_name_full 'The Journal of organic chemistry'
_journal_page_first 6609
_journal_page_last 6618
_journal_paper_doi 10.1021/acs.joc.5b00716
_journal_volume 80
_journal_year 2015
_chemical_formula_moiety 'C20 H25 N1 O3'
_chemical_formula_sum 'C20 H25 N O3'
_chemical_formula_weight 327.42
_space_group_IT_number 14
_symmetry_cell_setting monoclinic
_symmetry_space_group_name_Hall '-P 2ybc'
_symmetry_space_group_name_H-M 'P 1 21/c 1'
_atom_sites_solution_hydrogens difmap
_atom_sites_solution_primary direct
_cell_angle_alpha 90
_cell_angle_beta 98.764(5)
_cell_angle_gamma 90
_cell_formula_units_Z 8
_cell_length_a 16.6322(10)
_cell_length_b 24.9350(11)
_cell_length_c 9.3624(4)
_cell_measurement_reflns_used 0
_cell_measurement_temperature 150
_cell_measurement_theta_max 0
_cell_measurement_theta_min 0
_cell_volume 3837.5(3)
_computing_cell_refinement 'CrysAlis, (Oxford Diffraction, 2002)'
_computing_data_collection 'SuperNova, (Oxford Diffraction, 2010)'
_computing_data_reduction 'CrysAlis, (Oxford Diffraction, 2002)'
_computing_molecular_graphics 'CAMERON (Watkin et al., 1996)'
_computing_publication_material 'CRYSTALS (Betteridge et al., 2003)'
_computing_structure_refinement 'CRYSTALS (Betteridge et al., 2003)'
_computing_structure_solution 'SIR92 (Altomare et al., 1994)'
_diffrn_ambient_temperature 150
_diffrn_measured_fraction_theta_full 0.995
_diffrn_measured_fraction_theta_max 0.944
_diffrn_measurement_device Area
_diffrn_measurement_device_type 'Oxford Diffraction SuperNova'
_diffrn_measurement_method \w/2\q
_diffrn_radiation_monochromator graphite
_diffrn_radiation_type 'Cu K\a'
_diffrn_radiation_wavelength 1.54180
_diffrn_reflns_av_R_equivalents 0.069
_diffrn_reflns_limit_h_max 20
_diffrn_reflns_limit_h_min -20
_diffrn_reflns_limit_k_max 31
_diffrn_reflns_limit_k_min 0
_diffrn_reflns_limit_l_max 11
_diffrn_reflns_limit_l_min 0
_diffrn_reflns_number 7990
_diffrn_reflns_theta_full 74.999
_diffrn_reflns_theta_max 81.521
_diffrn_reflns_theta_min 2.688
_diffrn_standards_number 0
_exptl_absorpt_coefficient_mu 0.604
_exptl_absorpt_correction_T_max 0.8861
_exptl_absorpt_correction_T_min 0.8755
_exptl_absorpt_correction_type none
_exptl_crystal_colour colourless
_exptl_crystal_density_diffrn 1.133
_exptl_crystal_density_method 'not measured'
_exptl_crystal_description block
_exptl_crystal_F_000 1408
_exptl_crystal_size_max 0.230
_exptl_crystal_size_mid 0.220
_exptl_crystal_size_min 0.200
_refine_diff_density_max 1.03
_refine_diff_density_min -0.97
_refine_ls_extinction_method None
_refine_ls_goodness_of_fit_ref 1.0928
_refine_ls_hydrogen_treatment noref
_refine_ls_matrix_type full
_refine_ls_number_parameters 551
_refine_ls_number_reflns 7957
_refine_ls_number_restraints 867
_refine_ls_R_factor_all 0.1385
_refine_ls_R_factor_gt 0.0767
_refine_ls_shift/su_max 0.0059263
_refine_ls_shift/su_mean 0.0002960
_refine_ls_structure_factor_coef Fsqd
_refine_ls_weighting_details
;
 Method= Modified Sheldrick 
 w=1/[\s^2^(F^2^) + ( 0.10P)^2^ + 0.00P] 
 ,where P=(max(Fo^2^,0) + 2Fc^2^)/3 
;
_refine_ls_weighting_scheme calc
_refine_ls_wR_factor_all 0.2405
_refine_ls_wR_factor_gt 0.1925
_refine_ls_wR_factor_ref 0.2399
_reflns_limit_h_max 20
_reflns_limit_h_min -20
_reflns_limit_k_max 31
_reflns_limit_k_min 0
_reflns_limit_l_max 11
_reflns_limit_l_min 0
_reflns_number_gt 4126
_reflns_number_total 7990
_reflns_threshold_expression I>2.0\s(I)
_oxford_diffrn_Wilson_B_factor 3.77
_oxford_diffrn_Wilson_scale 0.13
_oxford_refine_ls_r_factor_ref 0.1384
_oxford_refine_ls_scale 3.12(5)
_oxford_reflns_number_all 7960
_oxford_reflns_threshold_expression_ref I>-3.0\s(I)
_cod_data_source_file jo5b00716_si_002.cif
_cod_data_source_block 39
_cod_depositor_comments
;
The following automatic conversions were performed:

'_atom_sites_solution_primary' value 'Direct' changed to 'direct'
according to
/usr/data/users/saulius/crontab/automatic-downloads/rss-feeds/ACS/lib/dictionaries/cif_core.dic
dictionary named 'cif_core.dic' version 2.4.2 from 2011-04-26.

Automatic conversion script
Id: cif_fix_values 3271 2015-04-21 07:52:19Z andrius 

 Adding full bibliography for 4031119--4031122.cif.
;
_cod_original_sg_symbol_H-M 'P 21/c'
_cod_original_formula_sum 'C20 H25 N1 O3'
_cod_database_code 4031122

loop_
_symmetry_equiv_pos_as_xyz
x,y,z
-x,-y,-z
x,-y+1/2,z+1/2
-x,y+1/2,-z+1/2

loop_
_atom_site_label
_atom_site_type_symbol
_atom_site_fract_x
_atom_site_fract_y
_atom_site_fract_z
_atom_site_U_iso_or_equiv
_atom_site_occupancy
_atom_site_adp_type
_atom_site_refinement_flags_posn
_atom_site_refinement_flags_adp
_atom_site_refinement_flags_occupancy
_atom_site_disorder_assembly
_atom_site_disorder_group
O1 O 0.92019(16) 0.29645(10) -0.2361(3) 0.0531 1.0000 Uani . U . . .
C2 C 1.0050(2) 0.30713(13) -0.1953(3) 0.0393 1.0000 Uani . U . . .
C3 C 1.0305(2) 0.33986(13) -0.3191(3) 0.0399 1.0000 Uani . U . . .
O4 O 1.02628(18) 0.30503(10) -0.4420(2) 0.0539 1.0000 Uani . U . . .
C5 C 1.1162(2) 0.36204(14) -0.2846(3) 0.0401 1.0000 Uani . U . . .
N6 N 1.13355(18) 0.39664(11) -0.4053(3) 0.0424 1.0000 Uani . U . . .
C7 C 1.1004(2) 0.45127(14) -0.4032(4) 0.0465 1.0000 Uani . U . . .
C8 C 1.0959(2) 0.47731(13) -0.5492(3) 0.0408 1.0000 Uani . U . . .
C9 C 1.1351(2) 0.52599(14) -0.5653(4) 0.0472 1.0000 Uani . U . . .
C10 C 1.1301(2) 0.55006(14) -0.7000(4) 0.0473 1.0000 Uani . U . . .
C11 C 1.0875(2) 0.52564(15) -0.8204(4) 0.0464 1.0000 Uani . U . . .
C12 C 1.0483(2) 0.47753(16) -0.8048(4) 0.0486 1.0000 Uani . U . . .
C13 C 1.0520(2) 0.45356(14) -0.6708(4) 0.0461 1.0000 Uani . U . . .
C14 C 1.2195(2) 0.39710(14) -0.4191(4) 0.0442 1.0000 Uani . U . . .
C15 C 1.2469(2) 0.34662(14) -0.4874(3) 0.0423 1.0000 Uani . U . . .
C16 C 1.3215(3) 0.3244(2) -0.4388(5) 0.0668 1.0000 Uani . U . . .
C17 C 1.3473(3) 0.2786(2) -0.5062(6) 0.0874 1.0000 Uani . U . . .
C18 C 1.2984(3) 0.25560(19) -0.6212(5) 0.0763 1.0000 Uani . U . . .
C19 C 1.2243(3) 0.27780(16) -0.6714(4) 0.0568 1.0000 Uani . U . . .
C20 C 1.1984(2) 0.32264(15) -0.6041(4) 0.0489 1.0000 Uani . U . . .
C21 C 1.1322(2) 0.38903(14) -0.1358(3) 0.0426 1.0000 Uani . U . . .
C22 C 1.1124(2) 0.35066(15) -0.0195(3) 0.0443 1.0000 Uani . U . . .
C23 C 1.0235(2) 0.33522(13) -0.0503(3) 0.0384 1.0000 Uani . U . . .
O24 O 0.99906(15) 0.30310(9) 0.0619(2) 0.0456 1.0000 Uani . U . . .
O101 O 0.93770(13) 0.33762(9) 0.2965(2) 0.0390 1.0000 Uani . U . . .
C102 C 0.8516(2) 0.33097(14) 0.2631(4) 0.0426 1.0000 Uani . U . . .
C103 C 0.8129(2) 0.38034(15) 0.1869(4) 0.0493 1.0000 Uani . U . . .
O104 O 0.84447(15) 0.38813(11) 0.0557(3) 0.0555 1.0000 Uani . U . . .
C105 C 0.7241(6) 0.3834(5) 0.1893(10) 0.0510 0.468(6) Uani . U P 1 1
N106 N 0.6829(8) 0.4247(5) 0.0956(11) 0.0600 0.468(6) Uani . U P 1 1
C107 C 0.6896(12) 0.4786(7) 0.160(2) 0.0708 0.468(6) Uani . U P 1 1
C108 C 0.6803(2) 0.51807(19) 0.0342(5) 0.0620 1.0000 Uani . U . . .
C109 C 0.6337(2) 0.56270(18) 0.0519(5) 0.0621 1.0000 Uani . U . . .
C110 C 0.6335(3) 0.60636(18) -0.0409(5) 0.0660 1.0000 Uani . U . . .
C111 C 0.6798(3) 0.60615(19) -0.1501(5) 0.0644 1.0000 Uani . U . . .
C112 C 0.7266(3) 0.56178(19) -0.1674(5) 0.0638 1.0000 Uani . U . . .
C113 C 0.7269(3) 0.5185(2) -0.0754(5) 0.0691 1.0000 Uani . U . . .
C114 C 0.5978(6) 0.4084(4) -0.0299(10) 0.0708 0.468(6) Uani D U P 1 1
C115 C 0.5836(5) 0.3600(3) -0.1200(7) 0.0847 0.468(6) Uani D U P 1 1
C116 C 0.5453(6) 0.3146(3) -0.0755(7) 0.0777 0.468(6) Uani D U P 1 1
C117 C 0.5295(6) 0.2709(3) -0.1656(9) 0.0855 0.468(6) Uani D U P 1 1
C118 C 0.5518(6) 0.2695(3) -0.2967(9) 0.0878 0.468(6) Uani D U P 1 1
C119 C 0.5856(6) 0.3130(4) -0.3461(7) 0.0910 0.468(6) Uani D U P 1 1
C120 C 0.6031(6) 0.3576(3) -0.2629(8) 0.0888 0.468(6) Uani D U P 1 1
C121 C 0.7005(6) 0.3801(5) 0.3426(11) 0.0653 0.468(6) Uani . U P 1 1
C122 C 0.7368(5) 0.3301(5) 0.4185(11) 0.0623 0.468(6) Uani . U P 1 1
C123 C 0.8275(6) 0.3276(4) 0.4220(12) 0.0391 0.468(6) Uani . U P 1 1
O124 O 0.85082(16) 0.26971(10) 0.4616(3) 0.0551 1.0000 Uani . U . . .
C205 C 0.7172(6) 0.3692(4) 0.1364(9) 0.0450 0.532(6) Uani . U P 1 2
N206 N 0.6838(7) 0.4156(4) 0.0459(10) 0.0563 0.532(6) Uani . U P 1 2
C207 C 0.6824(12) 0.4663(6) 0.1229(17) 0.0668 0.532(6) Uani . U P 1 2
C214 C 0.6029(6) 0.4048(4) 0.0123(10) 0.1020 0.532(6) Uani D U P 1 2
C215 C 0.6070(5) 0.3632(4) -0.1029(9) 0.1164 0.532(6) Uani D U P 1 2
C216 C 0.5486(5) 0.3217(4) -0.1318(11) 0.1198 0.532(6) Uani D U P 1 2
C217 C 0.5556(6) 0.2831(4) -0.2354(11) 0.1288 0.532(6) Uani D U P 1 2
C218 C 0.6180(6) 0.2830(4) -0.3120(10) 0.1356 0.532(6) Uani D U P 1 2
C219 C 0.6759(5) 0.3206(4) -0.2852(10) 0.1431 0.532(6) Uani D U P 1 2
C220 C 0.6711(5) 0.3616(4) -0.1872(9) 0.1318 0.532(6) Uani D U P 1 2
C221 C 0.6822(5) 0.3575(3) 0.2747(8) 0.0421 0.532(6) Uani . U P 1 2
C222 C 0.7217(5) 0.3073(3) 0.3474(9) 0.0456 0.532(6) Uani . U P 1 2
C223 C 0.8124(6) 0.3134(3) 0.3877(10) 0.0356 0.532(6) Uani . U P 1 2
H21 H 1.0340 0.2724 -0.1893 0.0473 1.0000 Uiso . . . . .
H31 H 0.9907 0.3692 -0.3408 0.0472 1.0000 Uiso . . . . .
H51 H 1.1544 0.3314 -0.2817 0.0479 1.0000 Uiso . . . . .
H71 H 1.1333 0.4729 -0.3289 0.0560 1.0000 Uiso . . . . .
H72 H 1.0451 0.4491 -0.3803 0.0556 1.0000 Uiso . . . . .
H91 H 1.1654 0.5428 -0.4832 0.0567 1.0000 Uiso . . . . .
H101 H 1.1577 0.5823 -0.7105 0.0571 1.0000 Uiso . . . . .
H111 H 1.0860 0.5411 -0.9127 0.0560 1.0000 Uiso . . . . .
H121 H 1.0192 0.4605 -0.8879 0.0583 1.0000 Uiso . . . . .
H131 H 1.0245 0.4215 -0.6620 0.0553 1.0000 Uiso . . . . .
H141 H 1.2284 0.4272 -0.4817 0.0520 1.0000 Uiso . . . . .
H142 H 1.2525 0.4026 -0.3240 0.0530 1.0000 Uiso . . . . .
H161 H 1.3561 0.3406 -0.3605 0.0798 1.0000 Uiso . . . . .
H171 H 1.3983 0.2637 -0.4748 0.1051 1.0000 Uiso . . . . .
H181 H 1.3160 0.2244 -0.6660 0.0919 1.0000 Uiso . . . . .
H191 H 1.1911 0.2627 -0.7552 0.0684 1.0000 Uiso . . . . .
H201 H 1.1475 0.3374 -0.6381 0.0596 1.0000 Uiso . . . . .
H211 H 1.1888 0.4001 -0.1165 0.0512 1.0000 Uiso . . . . .
H212 H 1.0968 0.4206 -0.1373 0.0510 1.0000 Uiso . . . . .
H221 H 1.1238 0.3676 0.0773 0.0531 1.0000 Uiso . . . . .
H222 H 1.1462 0.3182 -0.0165 0.0534 1.0000 Uiso . . . . .
H231 H 0.9918 0.3687 -0.0546 0.0450 1.0000 Uiso . . . . .
H1051 H 0.7036 0.3496 0.1445 0.0651 0.468(6) Uiso . . P 1 1
H1072 H 0.7433 0.4824 0.2150 0.0959 0.468(6) Uiso . . P 1 1
H1071 H 0.6479 0.4845 0.2163 0.0957 0.468(6) Uiso . . P 1 1
H1091 H 0.6023 0.5637 0.1267 0.0738 1.0000 Uiso . . . . .
H1101 H 0.6012 0.6360 -0.0283 0.0793 1.0000 Uiso . . . . .
H1111 H 0.6788 0.6354 -0.2140 0.0766 1.0000 Uiso . . . . .
H1121 H 0.7584 0.5612 -0.2414 0.0771 1.0000 Uiso . . . . .
H1131 H 0.7591 0.4888 -0.0909 0.0827 1.0000 Uiso . . . . .
H1141 H 0.5575 0.4069 0.0430 0.1088 0.468(6) Uiso . . P 1 1
H1161 H 0.5299 0.3140 0.0206 0.1069 0.468(6) Uiso . . P 1 1
H1171 H 0.4993 0.2423 -0.1379 0.1151 0.468(6) Uiso . . P 1 1
H1181 H 0.5502 0.2391 -0.3532 0.1233 0.468(6) Uiso . . P 1 1
H1191 H 0.5937 0.3180 -0.4441 0.1303 0.468(6) Uiso . . P 1 1
H1211 H 0.7207 0.4113 0.3972 0.0801 0.468(6) Uiso . . P 1 1
H1212 H 0.6418 0.3782 0.3344 0.0798 0.468(6) Uiso . . P 1 1
H1221 H 0.7245 0.3295 0.5152 0.0778 0.468(6) Uiso . . P 1 1
H1222 H 0.7116 0.2982 0.3656 0.0780 0.468(6) Uiso . . P 1 1
H1231 H 0.8564 0.3537 0.4899 0.0479 0.468(6) Uiso . . P 1 1
H2051 H 0.7115 0.3376 0.0744 0.0558 0.532(6) Uiso . . P 1 2
H2072 H 0.7302 0.4683 0.1994 0.0819 0.532(6) Uiso . . P 1 2
H2071 H 0.6339 0.4663 0.1746 0.0820 0.532(6) Uiso . . P 1 2
H2142 H 0.5721 0.4363 -0.0383 0.1212 0.532(6) Uiso . . P 1 2
H2141 H 0.5761 0.3930 0.0848 0.1207 0.532(6) Uiso . . P 1 2
H2161 H 0.5083 0.3175 -0.0743 0.1330 0.532(6) Uiso . . P 1 2
H2171 H 0.5129 0.2563 -0.2601 0.1450 0.532(6) Uiso . . P 1 2
H2181 H 0.6199 0.2567 -0.3915 0.1521 0.532(6) Uiso . . P 1 2
H2191 H 0.7275 0.3134 -0.3244 0.1592 0.532(6) Uiso . . P 1 2
H2201 H 0.7141 0.3863 -0.1760 0.1472 0.532(6) Uiso . . P 1 2
H2211 H 0.6921 0.3875 0.3411 0.0500 0.532(6) Uiso . . P 1 2
H2212 H 0.6242 0.3515 0.2506 0.0495 0.532(6) Uiso . . P 1 2
H2221 H 0.6974 0.2995 0.4318 0.0547 0.532(6) Uiso . . P 1 2
H2222 H 0.7106 0.2774 0.2797 0.0545 0.532(6) Uiso . . P 1 2
H2231 H 0.8198 0.3434 0.4566 0.0429 0.532(6) Uiso . . P 1 2
H1011 H 0.9577 0.3302 0.2240 0.0588 1.0000 Uiso . . . . .
H241 H 1.0198 0.2728 0.0567 0.0689 1.0000 Uiso . . . . .
H41 H 0.9980 0.3206 -0.5107 0.0814 1.0000 Uiso . . . . .
H11 H 0.8987 0.2879 -0.1658 0.0793 1.0000 Uiso . . . . .
H1142 H 0.5876 0.4399 -0.0855 0.1090 0.468(6) Uiso . . P 1 1
H1022 H 0.8369 0.2984 0.2060 0.0512 0.468(6) Uiso . . P 1 1
H1021 H 0.8429 0.3020 0.1910 0.0511 0.532(6) Uiso . . P 1 2
H1032 H 0.8351 0.4103 0.2490 0.0589 0.468(6) Uiso . . P 1 1
H1031 H 0.8217 0.4121 0.2490 0.0589 0.532(6) Uiso . . P 1 2
H1201 H 0.6358 0.3874 -0.2900 0.1262 0.468(6) Uiso . . P 1 1
H1041 H 0.8101 0.4004 -0.0074 0.0839 1.0000 Uiso . . . . .
H1241 H 0.8657 0.2741 0.5494 0.0832 1.0000 Uiso . . . . .

loop_
_atom_site_aniso_label
_atom_site_aniso_U_11
_atom_site_aniso_U_22
_atom_site_aniso_U_33
_atom_site_aniso_U_23
_atom_site_aniso_U_13
_atom_site_aniso_U_12
O1 0.0531(13) 0.0520(15) 0.0535(15) 0.0037(12) 0.0055(11) -0.0058(12)
C2 0.0492(15) 0.0333(16) 0.0360(14) 0.0006(12) 0.0085(12) 0.0033(13)
C3 0.0555(16) 0.0335(16) 0.0308(13) 0.0011(11) 0.0068(13) 0.0077(13)
O4 0.094(2) 0.0372(13) 0.0287(11) -0.0016(9) 0.0040(12) 0.0023(12)
C5 0.0502(16) 0.0447(17) 0.0276(13) 0.0054(11) 0.0127(12) 0.0107(13)
N6 0.0539(15) 0.0440(14) 0.0326(13) 0.0086(11) 0.0177(12) 0.0127(12)
C7 0.064(2) 0.0435(16) 0.0353(15) 0.0085(14) 0.0188(15) 0.0140(15)
C8 0.0522(19) 0.0392(15) 0.0327(14) 0.0066(11) 0.0119(12) 0.0144(13)
C9 0.064(2) 0.0407(17) 0.0393(15) 0.0016(13) 0.0138(16) 0.0076(14)
C10 0.055(2) 0.0439(19) 0.0458(16) 0.0093(13) 0.0172(14) 0.0059(15)
C11 0.054(2) 0.0500(18) 0.0375(15) 0.0114(14) 0.0141(14) 0.0134(14)
C12 0.052(2) 0.0539(19) 0.0392(16) 0.0048(14) 0.0048(15) 0.0063(15)
C13 0.054(2) 0.0412(18) 0.0442(15) 0.0056(13) 0.0095(14) 0.0024(15)
C14 0.0535(17) 0.0457(17) 0.0365(16) 0.0049(13) 0.0167(14) 0.0063(14)
C15 0.0499(17) 0.0466(17) 0.0342(15) 0.0097(12) 0.0183(12) 0.0112(13)
C16 0.063(2) 0.083(3) 0.054(2) -0.0034(19) 0.0047(17) 0.028(2)
C17 0.087(3) 0.094(4) 0.080(3) -0.007(2) 0.007(2) 0.052(3)
C18 0.098(3) 0.063(3) 0.073(3) -0.005(2) 0.027(2) 0.029(2)
C19 0.073(2) 0.053(2) 0.051(2) -0.0015(16) 0.0287(17) 0.0002(17)
C20 0.054(2) 0.054(2) 0.0431(18) 0.0013(14) 0.0193(14) 0.0052(15)
C21 0.0474(18) 0.053(2) 0.0285(13) 0.0042(12) 0.0093(13) -0.0024(15)
C22 0.0523(17) 0.055(2) 0.0263(14) 0.0027(13) 0.0090(13) -0.0034(15)
C23 0.0477(15) 0.0360(16) 0.0347(14) 0.0016(11) 0.0162(12) 0.0038(13)
O24 0.0661(16) 0.0361(12) 0.0408(12) 0.0016(10) 0.0274(11) 0.0016(11)
O101 0.0393(11) 0.0458(13) 0.0344(11) -0.0027(10) 0.0134(9) 0.0017(10)
C102 0.0367(13) 0.0516(19) 0.0428(17) 0.0109(13) 0.0168(13) 0.0026(13)
C103 0.0423(15) 0.057(2) 0.0522(18) 0.0191(16) 0.0200(14) 0.0053(14)
O104 0.0537(15) 0.0699(18) 0.0454(13) 0.0203(12) 0.0156(11) 0.0003(13)
C105 0.038(2) 0.068(6) 0.046(4) 0.021(4) 0.005(3) 0.003(4)
N106 0.038(3) 0.082(4) 0.065(6) 0.040(4) 0.022(4) 0.010(4)
C107 0.058(7) 0.086(5) 0.075(8) 0.030(4) 0.034(5) 0.034(6)
C108 0.042(2) 0.076(2) 0.069(2) 0.024(2) 0.0146(17) 0.0134(17)
C109 0.049(2) 0.072(2) 0.068(3) 0.0155(19) 0.0184(18) 0.0080(18)
C110 0.054(2) 0.061(2) 0.085(3) 0.014(2) 0.0138(19) 0.0033(19)
C111 0.055(2) 0.069(2) 0.068(3) 0.021(2) 0.0055(17) -0.0087(17)
C112 0.057(2) 0.078(3) 0.058(2) 0.0080(19) 0.0163(19) -0.0097(18)
C113 0.055(2) 0.077(3) 0.081(3) 0.020(2) 0.027(2) 0.011(2)
C114 0.038(4) 0.116(5) 0.061(5) 0.054(4) 0.013(3) 0.016(4)
C115 0.049(4) 0.131(5) 0.070(4) 0.038(3) -0.004(3) 0.016(4)
C116 0.047(4) 0.124(5) 0.061(4) 0.026(3) 0.005(3) 0.021(4)
C117 0.049(4) 0.140(6) 0.068(4) 0.013(4) 0.009(3) 0.015(4)
C118 0.054(4) 0.140(6) 0.069(4) 0.011(4) 0.011(4) 0.008(4)
C119 0.055(4) 0.144(6) 0.073(4) 0.022(3) 0.002(4) 0.009(4)
C120 0.055(4) 0.136(6) 0.072(4) 0.031(4) -0.001(3) 0.002(4)
C121 0.043(5) 0.096(7) 0.062(5) 0.038(5) 0.024(4) 0.017(4)
C122 0.045(4) 0.092(7) 0.057(5) 0.037(5) 0.029(4) 0.016(4)
C123 0.039(3) 0.043(3) 0.037(3) 0.005(4) 0.012(3) 0.000(3)
O124 0.0632(16) 0.0523(15) 0.0554(15) 0.0212(12) 0.0267(12) 0.0118(12)
C205 0.045(2) 0.053(4) 0.040(4) 0.003(3) 0.015(3) 0.004(3)
N206 0.045(3) 0.074(3) 0.055(5) 0.018(3) 0.025(3) 0.019(3)
C207 0.072(7) 0.074(4) 0.059(7) 0.019(3) 0.025(5) 0.030(4)
C214 0.067(3) 0.137(6) 0.092(5) 0.096(4) -0.021(4) -0.031(4)
C215 0.085(4) 0.170(6) 0.079(4) 0.078(4) -0.038(3) -0.052(4)
C216 0.083(4) 0.169(7) 0.094(5) 0.080(4) -0.029(4) -0.051(4)
C217 0.094(5) 0.194(7) 0.083(5) 0.065(4) -0.038(4) -0.069(5)
C218 0.117(5) 0.208(7) 0.069(5) 0.041(5) -0.027(4) -0.094(5)
C219 0.127(5) 0.219(8) 0.072(5) 0.024(4) -0.019(4) -0.104(5)
C220 0.114(5) 0.205(7) 0.064(4) 0.037(4) -0.025(4) -0.092(5)
C221 0.043(3) 0.044(3) 0.043(4) -0.006(2) 0.020(3) 0.001(3)
C222 0.048(3) 0.045(4) 0.050(4) 0.005(3) 0.029(3) -0.001(3)
C223 0.049(3) 0.025(4) 0.038(4) -0.005(2) 0.023(3) 0.001(2)

loop_
_atom_type_symbol
_atom_type_scat_dispersion_real
_atom_type_scat_dispersion_imag
_atom_type_scat_Cromer_Mann_a1
_atom_type_scat_Cromer_Mann_b1
_atom_type_scat_Cromer_Mann_a2
_atom_type_scat_Cromer_Mann_b2
_atom_type_scat_Cromer_Mann_a3
_atom_type_scat_Cromer_Mann_b3
_atom_type_scat_Cromer_Mann_a4
_atom_type_scat_Cromer_Mann_b4
_atom_type_scat_Cromer_Mann_c
_atom_type_scat_source
C 0.0181 0.0091 2.3100 20.8439 1.0200 10.2075 1.5886 0.5687 0.8650 51.6512 0.2156 'International Tables Vol C 4.2.6.8 and 6.1.1.4'
H 0.0000 0.0000 0.4930 10.5109 0.3229 26.1257 0.1402 3.1424 0.0408 57.7998 0.0030 'International Tables Vol C 4.2.6.8 and 6.1.1.4'
N 0.0311 0.0180 12.2126 0.0057 3.1322 9.8933 2.0125 28.9975 1.1663 0.5826 -11.5290 'International Tables Vol C 4.2.6.8 and 6.1.1.4'
O 0.0492 0.0322 3.0485 13.2771 2.2868 5.7011 1.5463 0.3239 0.8670 32.9089 0.2508 'International Tables Vol C 4.2.6.8 and 6.1.1.4'

loop_
_geom_angle_atom_site_label_1
_geom_angle_atom_site_label_2
_geom_angle_atom_site_label_3
_geom_angle
_geom_angle_publ_flag
C2 O1 H11 111.4 no
O1 C2 C3 105.9(3) yes
O1 C2 C23 112.5(3) yes
C3 C2 C23 113.0(3) yes
O1 C2 H21 107.7 no
C3 C2 H21 108.7 no
C23 C2 H21 108.9 no
C2 C3 O4 107.4(3) yes
C2 C3 C5 113.2(3) yes
O4 C3 C5 108.7(3) yes
C2 C3 H31 107.3 no
O4 C3 H31 109.5 no
C5 C3 H31 110.6 no
C3 O4 H41 106.9 no
C3 C5 N6 109.6(3) yes
C3 C5 C21 112.3(3) yes
N6 C5 C21 114.2(3) yes
C3 C5 H51 107.6 no
N6 C5 H51 105.8 no
C21 C5 H51 107.0 no
C5 N6 C7 114.3(2) yes
C5 N6 C14 112.3(3) yes
C7 N6 C14 111.7(3) yes
N6 C7 C8 110.7(3) yes
N6 C7 H71 110.4 no
C8 C7 H71 110.7 no
N6 C7 H72 108.7 no
C8 C7 H72 107.8 no
H71 C7 H72 108.5 no
C7 C8 C9 120.9(3) yes
C7 C8 C13 120.5(3) yes
C9 C8 C13 118.6(3) yes
C8 C9 C10 120.6(3) yes
C8 C9 H91 119.7 no
C10 C9 H91 119.6 no
C9 C10 C11 120.3(3) yes
C9 C10 H101 120.3 no
C11 C10 H101 119.4 no
C10 C11 C12 119.2(3) yes
C10 C11 H111 120.5 no
C12 C11 H111 120.2 no
C11 C12 C13 120.9(3) yes
C11 C12 H121 119.3 no
C13 C12 H121 119.8 no
C8 C13 C12 120.4(3) yes
C8 C13 H131 119.8 no
C12 C13 H131 119.8 no
N6 C14 C15 113.2(3) yes
N6 C14 H141 107.5 no
C15 C14 H141 107.6 no
N6 C14 H142 110.0 no
C15 C14 H142 109.7 no
H141 C14 H142 108.7 no
C14 C15 C16 120.8(3) yes
C14 C15 C20 120.9(3) yes
C16 C15 C20 118.3(3) yes
C15 C16 C17 120.2(4) yes
C15 C16 H161 119.5 no
C17 C16 H161 120.3 no
C16 C17 C18 120.6(4) yes
C16 C17 H171 120.6 no
C18 C17 H171 118.8 no
C17 C18 C19 119.7(4) yes
C17 C18 H181 120.2 no
C19 C18 H181 120.1 no
C18 C19 C20 119.8(4) yes
C18 C19 H191 119.8 no
C20 C19 H191 120.4 no
C15 C20 C19 121.5(4) yes
C15 C20 H201 119.0 no
C19 C20 H201 119.5 no
C5 C21 C22 110.4(3) yes
C5 C21 H211 108.8 no
C22 C21 H211 110.7 no
C5 C21 H212 108.6 no
C22 C21 H212 108.6 no
H211 C21 H212 109.7 no
C21 C22 C23 109.6(3) yes
C21 C22 H221 110.8 no
C23 C22 H221 109.1 no
C21 C22 H222 110.7 no
C23 C22 H222 109.5 no
H221 C22 H222 107.2 no
C2 C23 C22 110.3(3) yes
C2 C23 O24 111.0(3) yes
C22 C23 O24 112.4(3) yes
C2 C23 H231 108.7 no
C22 C23 H231 107.1 no
O24 C23 H231 107.2 no
C23 O24 H241 107.4 no
C102 O101 H1011 108.2 no
O101 C102 C103 110.4(3) yes
O101 C102 C123 100.8(4) yes
C103 C102 C123 109.4(5) yes
O101 C102 H1022 111.9 no
C103 C102 H1022 111.2 no
C123 C102 H1022 112.7 no
O101 C102 C103 110.4(3) yes
O101 C102 C223 114.0(4) yes
C103 C102 C223 113.8(4) yes
O101 C102 H1021 105.9 no
C103 C102 H1021 105.4 no
C223 C102 H1021 106.6 no
C102 C103 O104 109.4(3) yes
C102 C103 C105 112.7(5) yes
O104 C103 C105 120.4(5) yes
C102 C103 H1032 104.1 no
O104 C103 H1032 104.7 no
C105 C103 H1032 103.7 no
C102 C103 O104 109.4(3) yes
C102 C103 C205 109.1(4) yes
O104 C103 C205 104.4(4) yes
C102 C103 H1031 111.2 no
O104 C103 H1031 111.1 no
C205 C103 H1031 111.3 no
C103 O104 H1041 111.5 no
C103 C105 N106 113.9(8) yes
C103 C105 C121 113.9(7) yes
N106 C105 C121 115.7(9) yes
C103 C105 H1051 103.4 no
N106 C105 H1051 104.5 no
C121 C105 H1051 103.4 no
C105 N106 C107 113.7(10) yes
C105 N106 C114 120.0(10) yes
C107 N106 C114 119.5(11) yes
N106 C107 C108 106.5(12) yes
N106 C107 H1072 108.4 no
C108 C107 H1072 109.1 no
N106 C107 H1071 110.7 no
C108 C107 H1071 109.6 no
H1072 C107 H1071 112.3 no
C107 C108 C109 114.9(8) yes
C107 C108 C113 125.3(8) yes
C109 C108 C113 118.3(4) yes
C109 C108 C113 118.3(4) yes
C109 C108 C207 125.5(7) yes
C113 C108 C207 116.1(7) yes
C108 C109 C110 120.2(4) yes
C108 C109 H1091 119.9 no
C110 C109 H1091 119.9 no
C109 C110 C111 121.0(4) yes
C109 C110 H1101 119.2 no
C111 C110 H1101 119.8 no
C110 C111 C112 118.9(4) yes
C110 C111 H1111 121.0 no
C112 C111 H1111 120.2 no
C111 C112 C113 120.3(4) yes
C111 C112 H1121 119.6 no
C113 C112 H1121 120.1 no
C112 C113 C108 121.4(4) yes
C112 C113 H1131 118.0 no
C108 C113 H1131 120.6 no
N106 C114 C115 128.4(8) yes
N106 C114 H1141 96.1 no
C115 C114 H1141 106.7 no
N106 C114 H1142 103.7 no
C115 C114 H1142 111.5 no
H1141 C114 H1142 108.3 no
C114 C115 C116 122.35(6) yes
C114 C115 C120 122.38(6) yes
C116 C115 C120 115.14(6) yes
C115 C116 C117 120.85(6) yes
C115 C116 H1161 119.0 no
C117 C116 H1161 120.1 no
C116 C117 C118 121.89(6) yes
C116 C117 H1171 119.7 no
C118 C117 H1171 118.2 no
C117 C118 C119 119.23(6) yes
C117 C118 H1181 124.0 no
C119 C118 H1181 116.5 no
C118 C119 C120 121.89(6) yes
C118 C119 H1191 124.5 no
C120 C119 H1191 113.2 no
C115 C120 C119 120.84(6) yes
C115 C120 H1201 115.1 no
C119 C120 H1201 123.5 no
C105 C121 C122 109.8(8) yes
C105 C121 H1211 109.5 no
C122 C121 H1211 109.5 no
C105 C121 H1212 108.9 no
C122 C121 H1212 108.7 no
H1211 C121 H1212 110.3 no
C121 C122 C123 111.7(8) yes
C121 C122 H1221 109.2 no
C123 C122 H1221 109.7 no
C121 C122 H1222 108.5 no
C123 C122 H1222 108.8 no
H1221 C122 H1222 108.9 no
C122 C123 C102 111.7(7) yes
C122 C123 O124 105.2(7) yes
C102 C123 O124 100.7(6) yes
C122 C123 H1231 112.0 no
C102 C123 H1231 113.5 no
O124 C123 H1231 112.9 no
C123 O124 H1241 98.2 no
C223 O124 H1241 115.7 no
C103 C205 N206 107.4(7) yes
C103 C205 C221 105.8(6) yes
N206 C205 C221 118.2(7) yes
C103 C205 H2051 108.4 no
N206 C205 H2051 107.2 no
C221 C205 H2051 109.6 no
C205 N206 C207 115.1(9) yes
C205 N206 C214 104.4(9) yes
C207 N206 C214 101.4(10) yes
C108 C207 N206 117.6(12) yes
C108 C207 H2072 107.4 no
N206 C207 H2072 109.4 no
C108 C207 H2071 108.0 no
N206 C207 H2071 108.3 no
H2072 C207 H2071 105.5 no
N206 C214 C215 98.7(7) yes
N206 C214 H2142 111.5 no
C215 C214 H2142 105.9 no
N206 C214 H2141 117.9 no
C215 C214 H2141 112.8 no
H2142 C214 H2141 109.1 no
C214 C215 C216 122.40(6) yes
C214 C215 C220 122.42(6) yes
C216 C215 C220 115.15(5) yes
C215 C216 C217 120.87(6) yes
C215 C216 H2161 120.5 no
C217 C216 H2161 118.2 no
C216 C217 C218 121.91(6) yes
C216 C217 H2171 120.4 no
C218 C217 H2171 117.6 no
C217 C218 C219 119.22(6) yes
C217 C218 H2181 121.0 no
C219 C218 H2181 119.7 no
C218 C219 C220 121.87(6) yes
C218 C219 H2191 116.1 no
C220 C219 H2191 121.0 no
C215 C220 C219 120.84(6) yes
C215 C220 H2201 123.0 no
C219 C220 H2201 116.0 no
C205 C221 C222 109.9(6) yes
C205 C221 H2211 110.3 no
C222 C221 H2211 109.1 no
C205 C221 H2212 109.1 no
C222 C221 H2212 108.7 no
H2211 C221 H2212 109.6 no
C221 C222 C223 112.0(6) yes
C221 C222 H2221 109.1 no
C223 C222 H2221 110.1 no
C221 C222 H2222 108.2 no
C223 C222 H2222 108.8 no
H2221 C222 H2222 108.6 no
C222 C223 C102 112.0(7) yes
C222 C223 O124 114.3(6) yes
C102 C223 O124 113.4(6) yes
C222 C223 H2231 105.2 no
C102 C223 H2231 105.4 no
O124 C223 H2231 105.5 no

loop_
_geom_bond_atom_site_label_1
_geom_bond_atom_site_label_2
_geom_bond_distance
_geom_bond_publ_flag
O1 C2 1.429(4) yes
O1 H11 0.824 no
C2 C3 1.530(4) yes
C2 C23 1.516(4) yes
C2 H21 0.989 no
C3 O4 1.435(4) yes
C3 C5 1.517(5) yes
C3 H31 0.987 no
O4 H41 0.832 no
C5 N6 1.484(4) yes
C5 C21 1.533(4) yes
C5 H51 0.989 no
N6 C7 1.471(4) yes
N6 C14 1.455(4) yes
C7 C8 1.505(4) yes
C7 H71 0.978 no
C7 H72 0.977 no
C8 C9 1.397(5) yes
C8 C13 1.388(5) yes
C9 C10 1.388(5) yes
C9 H91 0.950 no
C10 C11 1.379(5) yes
C10 H101 0.939 no
C11 C12 1.384(5) yes
C11 H111 0.942 no
C12 C13 1.382(5) yes
C12 H121 0.951 no
C13 H131 0.931 no
C14 C15 1.513(4) yes
C14 H141 0.979 no
C14 H142 0.982 no
C15 C16 1.373(5) yes
C15 C20 1.390(5) yes
C16 C17 1.402(6) yes
C16 H161 0.951 no
C17 C18 1.372(7) yes
C17 H171 0.932 no
C18 C19 1.368(6) yes
C18 H181 0.951 no
C19 C20 1.384(5) yes
C19 H191 0.964 no
C20 H201 0.934 no
C21 C22 1.522(4) yes
C21 H211 0.972 no
C21 H212 0.982 no
C22 C23 1.513(5) yes
C22 H221 0.992 no
C22 H222 0.984 no
C23 O24 1.428(3) yes
C23 H231 0.984 no
O24 H241 0.835 no
O101 C102 1.428(4) yes
O101 H1011 0.821 no
C102 C103 1.516(5) yes
C102 C123 1.601(12) yes
C102 H1022 0.982 no
C102 C103 1.516(5) yes
C102 C223 1.487(10) yes
C102 H1021 0.984 no
C103 O104 1.420(4) yes
C103 C105 1.483(11) yes
C103 H1032 0.983 no
C103 O104 1.420(4) yes
C103 C205 1.613(10) yes
C103 H1031 0.981 no
O104 H1041 0.817 no
C105 N106 1.455(15) yes
C105 C121 1.546(12) yes
C105 H1051 0.979 no
N106 C107 1.469(17) yes
N106 C114 1.744(16) yes
C107 C108 1.52(2) yes
C107 H1072 0.967 no
C107 H1071 0.947 no
C108 C109 1.381(6) yes
C108 C113 1.377(5) yes
C108 C109 1.381(6) yes
C108 C113 1.377(5) yes
C108 C207 1.533(18) yes
C109 C110 1.393(6) yes
C109 H1091 0.935 no
C110 C111 1.370(6) yes
C110 H1101 0.932 no
C111 C112 1.376(6) yes
C111 H1111 0.941 no
C112 C113 1.381(6) yes
C112 H1121 0.934 no
C113 H1131 0.937 no
C114 C115 1.469(6) yes
C114 H1141 1.028 no
C114 H1142 0.944 no
C115 C116 1.395(5) yes
C115 C120 1.425(5) yes
C116 C117 1.379(5) yes
C116 H1161 0.973 no
C117 C118 1.337(5) yes
C117 H1171 0.932 no
C118 C119 1.335(5) yes
C118 H1181 0.922 no
C119 C120 1.363(5) yes
C119 H1191 0.956 no
C120 H1201 0.978 no
C121 C122 1.516(13) yes
C121 H1211 0.963 no
C121 H1212 0.970 no
C122 C123 1.505(12) yes
C122 H1221 0.958 no
C122 H1222 0.995 no
C123 O124 1.525(11) yes
C123 H1231 0.983 no
O124 H1241 0.829 no
O124 C223 1.392(9) yes
O124 H1241 0.829 no
C205 N206 1.491(13) yes
C205 C221 1.527(9) yes
C205 H2051 0.976 no
N206 C207 1.456(14) yes
N206 C214 1.361(16) yes
C207 H2072 0.987 no
C207 H2071 1.003 no
C214 C215 1.506(6) yes
C214 H2142 1.014 no
C214 H2141 0.916 no
C215 C216 1.415(5) yes
C215 C220 1.420(5) yes
C216 C217 1.385(5) yes
C216 H2161 0.927 no
C217 C218 1.348(5) yes
C217 H2171 0.976 no
C218 C219 1.340(5) yes
C218 H2181 0.995 no
C219 C220 1.385(5) yes
C219 H2191 0.999 no
C220 H2201 0.938 no
C221 C222 1.526(10) yes
C221 H2211 0.968 no
C221 H2212 0.968 no
C222 C223 1.507(11) yes
C222 H2221 0.960 no
C222 H2222 0.978 no
C223 H2231 0.982 no

loop_
_geom_hbond_atom_site_label_D
_geom_hbond_atom_site_label_H
_geom_hbond_atom_site_label_A
_geom_hbond_site_symmetry_A
_geom_hbond_angle_DHA
_geom_hbond_distance_DH
_geom_hbond_distance_HA
_geom_hbond_distance_DA
_geom_hbond_publ_flag
C11 H111 O104 2_764 143.1(3) 0.942 2.593 3.393(9) yes
C13 H131 O101 1_554 166.0(2) 0.931 2.538 3.448(9) yes
C118 H1181 C116 3_554 157.6(6) 0.922 2.466 3.338(9) yes
C122 H1221 C219 1_556 169.1(7) 0.958 2.157 3.103(9) yes
C219 H2191 C122 1_554 120.9(7) 0.999 2.470 3.103(9) yes
C222 H2222 C218 3_555 144.5(5) 0.978 2.230 3.079(9) yes
C222 H2222 C219 3_555 153.4(5) 0.978 2.561 3.463(9) yes
O101 H1011 O24 . 171.85(17) 0.821 1.885 2.701(9) yes
O24 H241 O4 3_555 157.77(18) 0.835 1.944 2.735(9) yes
O4 H41 O101 1_554 162.93(17) 0.832 1.973 2.779(9) yes
O1 H11 O124 3_554 151.60(19) 0.824 2.100 2.851(9) yes
O124 H1241 O1 1_556 168.93(19) 0.829 2.147 2.965(9) yes
